data_7114262
loop_
_publ_author_name
'Deacon, Glen B.'
'Forsyth, Craig M.'

_publ_section_title
;
 Linkage isomerism and C???H activation in an ytterbium(ii)
 tetraphenylborate
;
_journal_issue 21
_journal_name_full 'Chemical Communications'
_journal_page_first 2522
_journal_paper_doi 10.1039/b208149k
_journal_year 2002
_chemical_formula_sum 'C34 H46 B N O Si2 Yb'
_chemical_formula_weight 724.75
_chemical_name_systematic
; 
[(bis(trimethylsilyl)amido)(tetrahydrofuran)
(eta6,eta1-tetraphenylborato)ytterbium(II)] 
;
_space_group_IT_number 29
_symmetry_cell_setting orthorhombic
_symmetry_space_group_name_Hall 'P 2c -2ac'
_symmetry_space_group_name_H-M 'P c a 21'
_atom_sites_solution_hydrogens geom
_atom_sites_solution_primary direct
_atom_sites_solution_secondary difmap
_audit_creation_method SHELXL-97
_cell_angle_alpha 90.00
_cell_angle_beta 90.00
_cell_angle_gamma 90.00
_cell_formula_units_Z 4
_cell_length_a 14.1600(2)
_cell_length_b 14.5302(2)
_cell_length_c 16.3056(2)
_cell_measurement_temperature 173(2)
_cell_volume 3354.84(8)
_computing_cell_refinement 'DENZO-SMN (Otwinoski and Minor, 1993)'
_computing_data_collection 'COLLECT (Nonius BV, 1994)'
_computing_data_reduction 'DENZO-SMN (Otwinoski and Minor, 1993)'
_computing_molecular_graphics 'POVRAY 3.0'
_computing_structure_refinement 'SHELXL-97 (Sheldrick, 1997)'
_computing_structure_solution 'SHELXS-97 (Sheldrick, 1990)'
_diffrn_ambient_temperature 173(2)
_diffrn_measured_fraction_theta_full 0.988
_diffrn_measured_fraction_theta_max 0.988
_diffrn_measurement_device_type 'Enraf Nonius KAPPA CCD'
_diffrn_measurement_method '1 deg scans in phi and omega'
_diffrn_radiation_monochromator graphite
_diffrn_radiation_source 'fine-focus sealed tube'
_diffrn_radiation_type MoK\a
_diffrn_radiation_wavelength 0.71073
_diffrn_reflns_av_R_equivalents 0.0689
_diffrn_reflns_av_sigmaI/netI 0.0534
_diffrn_reflns_limit_h_max 18
_diffrn_reflns_limit_h_min -18
_diffrn_reflns_limit_k_max 19
_diffrn_reflns_limit_k_min -19
_diffrn_reflns_limit_l_max 16
_diffrn_reflns_limit_l_min -21
_diffrn_reflns_number 46392
_diffrn_reflns_theta_full 28.27
_diffrn_reflns_theta_max 28.27
_diffrn_reflns_theta_min 2.01
_exptl_absorpt_coefficient_mu 2.885
_exptl_absorpt_process_details none
_exptl_crystal_colour red-orange
_exptl_crystal_density_diffrn 1.435
_exptl_crystal_density_method 'not measured'
_exptl_crystal_description cube
_exptl_crystal_F_000 1472
_exptl_crystal_size_max 0.25
_exptl_crystal_size_mid 0.25
_exptl_crystal_size_min 0.15
_refine_diff_density_max 2.395
_refine_diff_density_min -1.487
_refine_diff_density_rms 0.107
_refine_ls_abs_structure_details 'Flack H D (1983), Acta Cryst. A39, 876-881'
_refine_ls_abs_structure_Flack -0.022(8)
_refine_ls_extinction_method none
_refine_ls_goodness_of_fit_ref 0.959
_refine_ls_hydrogen_treatment mixed
_refine_ls_matrix_type full
_refine_ls_number_parameters 362
_refine_ls_number_reflns 7833
_refine_ls_number_restraints 1
_refine_ls_restrained_S_all 0.959
_refine_ls_R_factor_all 0.0546
_refine_ls_R_factor_gt 0.0295
_refine_ls_shift/su_max 0.001
_refine_ls_shift/su_mean 0.000
_refine_ls_structure_factor_coef Fsqd
_refine_ls_weighting_details 'calc w=1/[\s^2^(Fo^2^)+(0.0308P)^2^+0.0000P] where P=(Fo^2^+2Fc^2^)/3'
_refine_ls_weighting_scheme calc
_refine_ls_wR_factor_gt 0.0577
_refine_ls_wR_factor_ref 0.0634
_reflns_number_gt 5736
_reflns_number_total 7833
_reflns_threshold_expression >2sigma(I)
_cod_data_source_file b208149k.txt
_cod_data_source_block 1b
_cod_original_cell_volume 3354.8(12)
_cod_original_sg_symbol_H-M Pca2(1)
_cod_database_code 7114262

loop_
_symmetry_equiv_pos_as_xyz
'x, y, z'
'-x, -y, z+1/2'
'-x+1/2, y, z+1/2'
'x+1/2, -y, z'

loop_
_atom_site_label
_atom_site_type_symbol
_atom_site_fract_x
_atom_site_fract_y
_atom_site_fract_z
_atom_site_U_iso_or_equiv
_atom_site_adp_type
_atom_site_occupancy
_atom_site_symmetry_multiplicity
_atom_site_calc_flag
_atom_site_refinement_flags
Yb1 Yb 0.012308(9) 0.246739(9) 0.25945(4) 0.01525(5) Uani 1 1 d .
Si1 Si 0.12753(10) 0.43685(8) 0.29794(7) 0.0261(3) Uani 1 1 d .
O1 O -0.0898(2) 0.25322(17) 0.37308(17) 0.0220(7) Uani 1 1 d .
N1 N 0.0715(3) 0.3856(2) 0.21835(19) 0.0194(8) Uani 1 1 d .
C1 C 0.1140(3) 0.3636(3) 0.3938(2) 0.0304(12) Uani 1 1 d .
H1A H 0.1404 0.3022 0.3837 0.046 Uiso 1 1 calc R
H1B H 0.0469 0.3580 0.4076 0.046 Uiso 1 1 calc R
H1C H 0.1478 0.3926 0.4394 0.046 Uiso 1 1 calc R
B1 B -0.0343(3) 0.0555(3) 0.1129(3) 0.0173(10) Uani 1 1 d .
Si2 Si 0.07037(9) 0.42956(8) 0.12082(7) 0.0237(3) Uani 1 1 d .
C2 C 0.2584(3) 0.4481(3) 0.2854(3) 0.0459(14) Uani 1 1 d .
H2A H 0.2852 0.3883 0.2703 0.069 Uiso 1 1 calc R
H2B H 0.2864 0.4691 0.3371 0.069 Uiso 1 1 calc R
H2C H 0.2721 0.4930 0.2421 0.069 Uiso 1 1 calc R
C3 C 0.0772(4) 0.5528(3) 0.3270(3) 0.0475(15) Uani 1 1 d .
H3A H 0.0808 0.5944 0.2797 0.071 Uiso 1 1 calc R
H3B H 0.1137 0.5787 0.3726 0.071 Uiso 1 1 calc R
H3C H 0.0112 0.5456 0.3437 0.071 Uiso 1 1 calc R
C4 C 0.1117(4) 0.3442(3) 0.0425(2) 0.0368(13) Uani 1 1 d .
H4A H 0.0735 0.2881 0.0465 0.055 Uiso 1 1 calc R
H4B H 0.1782 0.3292 0.0526 0.055 Uiso 1 1 calc R
H4C H 0.1050 0.3707 -0.0124 0.055 Uiso 1 1 calc R
C5 C 0.1491(4) 0.5323(3) 0.1051(3) 0.0441(14) Uani 1 1 d .
H5A H 0.1324 0.5804 0.1446 0.066 Uiso 1 1 calc R
H5B H 0.1409 0.5558 0.0492 0.066 Uiso 1 1 calc R
H5C H 0.2151 0.5142 0.1132 0.066 Uiso 1 1 calc R
C6 C -0.0511(4) 0.4679(3) 0.0881(3) 0.0409(13) Uani 1 1 d .
H6A H -0.0755 0.5129 0.1276 0.061 Uiso 1 1 calc R
H6B H -0.0934 0.4146 0.0861 0.061 Uiso 1 1 calc R
H6C H -0.0475 0.4963 0.0337 0.061 Uiso 1 1 calc R
C7 C -0.1526(3) 0.3290(3) 0.3927(3) 0.0269(11) Uani 1 1 d .
H7A H -0.1798 0.3559 0.3422 0.032 Uiso 1 1 calc R
H7B H -0.1185 0.3777 0.4230 0.032 Uiso 1 1 calc R
C8 C -0.2289(3) 0.2871(3) 0.4454(2) 0.0284(11) Uani 1 1 d .
H8A H -0.2783 0.2573 0.4115 0.034 Uiso 1 1 calc R
H8B H -0.2587 0.3338 0.4812 0.034 Uiso 1 1 calc R
C9 C -0.1743(4) 0.2169(4) 0.4949(3) 0.0379(13) Uani 1 1 d .
H9A H -0.1441 0.2458 0.5432 0.046 Uiso 1 1 calc R
H9B H -0.2159 0.1663 0.5135 0.046 Uiso 1 1 calc R
C10 C -0.1010(3) 0.1822(3) 0.4351(3) 0.0327(12) Uani 1 1 d .
H10A H -0.0403 0.1710 0.4636 0.039 Uiso 1 1 calc R
H10B H -0.1221 0.1239 0.4096 0.039 Uiso 1 1 calc R
C11 C 0.0485(3) 0.0765(3) 0.1822(2) 0.0171(10) Uani 1 1 d .
C12 C 0.0317(3) 0.0509(2) 0.2650(3) 0.0177(8) Uani 1 1 d .
H12 H -0.0214 0.0135 0.2774 0.021 Uiso 1 1 calc R
C13 C 0.0911(3) 0.0792(3) 0.3288(2) 0.0227(11) Uani 1 1 d .
H13 H 0.0779 0.0606 0.3835 0.027 Uiso 1 1 calc R
C14 C 0.1687(3) 0.1338(3) 0.3128(2) 0.0224(11) Uani 1 1 d .
H14 H 0.2083 0.1542 0.3562 0.027 Uiso 1 1 calc R
C15 C 0.1880(3) 0.1588(3) 0.2317(2) 0.0205(10) Uani 1 1 d .
H15 H 0.2416 0.1958 0.2198 0.025 Uiso 1 1 calc R
C16 C 0.1291(3) 0.1296(3) 0.1682(2) 0.0170(9) Uani 1 1 d .
H16 H 0.1444 0.1464 0.1135 0.020 Uiso 1 1 calc R
C21 C -0.1223(3) 0.1177(3) 0.1476(2) 0.0163(9) Uani 1 1 d .
C22 C -0.1229(3) 0.2141(3) 0.1408(2) 0.0155(9) Uani 1 1 d .
H22 H -0.0748 0.2437 0.1099 0.019 Uiso 1 1 calc R
C23 C -0.1931(3) 0.2677(3) 0.1787(2) 0.0246(10) Uani 1 1 d .
H23 H -0.1921 0.3327 0.1726 0.029 Uiso 1 1 calc R
C24 C -0.2633(3) 0.2269(3) 0.2245(3) 0.0258(11) Uani 1 1 d .
H24 H -0.3107 0.2634 0.2499 0.031 Uiso 1 1 calc R
C25 C -0.2638(3) 0.1322(3) 0.2331(2) 0.0222(10) Uani 1 1 d .
H25 H -0.3115 0.1032 0.2650 0.027 Uiso 1 1 calc R
C26 C -0.1951(3) 0.0796(3) 0.1955(2) 0.0205(10) Uani 1 1 d .
H26 H -0.1971 0.0146 0.2022 0.025 Uiso 1 1 calc R
C31 C 0.0028(3) 0.0849(3) 0.0216(2) 0.0165(9) Uani 1 1 d .
C32 C -0.0447(3) 0.1423(3) -0.0330(2) 0.0216(9) Uani 1 1 d .
H32 H -0.1045 0.1664 -0.0175 0.026 Uiso 1 1 calc R
C33 C -0.0082(3) 0.1658(3) -0.1092(3) 0.0255(11) Uani 1 1 d .
H33 H -0.0422 0.2066 -0.1437 0.031 Uiso 1 1 calc R
C34 C 0.0764(3) 0.1306(3) -0.1349(2) 0.0262(11) Uani 1 1 d .
H34 H 0.1014 0.1471 -0.1870 0.031 Uiso 1 1 calc R
C35 C 0.1253(3) 0.0703(3) -0.0837(2) 0.0227(10) Uani 1 1 d .
H35 H 0.1836 0.0444 -0.1009 0.027 Uiso 1 1 calc R
C36 C 0.0882(3) 0.0484(3) -0.0078(2) 0.0191(9) Uani 1 1 d .
H36 H 0.1221 0.0067 0.0261 0.023 Uiso 1 1 calc R
C40 C -0.0622(3) -0.0542(2) 0.1077(2) 0.0154(9) Uani 1 1 d .
C41 C -0.1374(3) -0.0822(3) 0.0593(2) 0.0180(9) Uani 1 1 d .
H41 H -0.1732 -0.0365 0.0316 0.022 Uiso 1 1 calc R
C42 C -0.1632(3) -0.1740(3) 0.0495(2) 0.0226(10) Uani 1 1 d .
H42 H -0.2156 -0.1899 0.0159 0.027 Uiso 1 1 calc R
C43 C -0.1121(3) -0.2417(3) 0.0886(3) 0.0253(10) Uani 1 1 d .
H43 H -0.1288 -0.3047 0.0824 0.030 Uiso 1 1 calc R
C44 C -0.0365(3) -0.2169(3) 0.1370(3) 0.0262(10) Uani 1 1 d .
H44 H -0.0015 -0.2631 0.1648 0.031 Uiso 1 1 calc R
C45 C -0.0108(3) -0.1248(3) 0.1456(2) 0.0200(10) Uani 1 1 d .
H45 H 0.0428 -0.1096 0.1780 0.024 Uiso 1 1 calc R

loop_
_atom_site_aniso_label
_atom_site_aniso_U_11
_atom_site_aniso_U_22
_atom_site_aniso_U_33
_atom_site_aniso_U_23
_atom_site_aniso_U_13
_atom_site_aniso_U_12
Yb1 0.01965(8) 0.01029(7) 0.01580(8) 0.00083(10) 0.0017(2) 0.00005(8)
Si1 0.0371(9) 0.0163(6) 0.0250(6) 0.0017(5) -0.0040(6) -0.0082(6)
O1 0.030(2) 0.0153(17) 0.0213(16) 0.0011(12) 0.0090(13) 0.0031(14)
N1 0.028(2) 0.0114(17) 0.0182(17) 0.0029(14) -0.0011(16) -0.0062(16)
C1 0.046(3) 0.021(3) 0.024(2) 0.0004(19) -0.006(2) -0.004(2)
B1 0.012(3) 0.017(2) 0.023(3) 0.0053(19) 0.004(2) 0.000(2)
Si2 0.0309(8) 0.0171(6) 0.0232(6) 0.0068(5) -0.0009(5) -0.0048(6)
C2 0.044(3) 0.048(3) 0.046(3) 0.005(2) -0.009(2) -0.017(3)
C3 0.082(5) 0.020(3) 0.040(3) -0.001(2) -0.006(3) -0.001(3)
C4 0.048(4) 0.036(3) 0.026(3) 0.008(2) 0.007(2) 0.000(2)
C5 0.063(4) 0.037(3) 0.032(3) 0.016(2) -0.007(2) -0.021(3)
C6 0.047(4) 0.039(3) 0.037(3) 0.013(2) 0.004(3) 0.010(3)
C7 0.035(3) 0.020(2) 0.025(2) -0.0048(19) 0.004(2) 0.006(2)
C8 0.029(3) 0.031(3) 0.025(2) -0.003(2) 0.001(2) 0.004(2)
C9 0.035(3) 0.049(3) 0.030(3) 0.014(2) 0.007(2) 0.010(3)
C10 0.046(3) 0.025(3) 0.027(2) 0.010(2) 0.011(2) 0.006(2)
C11 0.023(3) 0.009(2) 0.019(2) -0.0029(16) 0.0052(19) 0.0045(19)
C12 0.027(2) 0.0072(15) 0.019(2) 0.004(2) 0.001(2) 0.0040(14)
C13 0.039(3) 0.016(2) 0.013(2) -0.0006(17) -0.010(2) 0.011(2)
C14 0.023(3) 0.017(2) 0.027(3) -0.0062(19) -0.011(2) 0.007(2)
C15 0.014(2) 0.016(2) 0.032(3) -0.0044(17) -0.0026(17) 0.0007(18)
C16 0.015(2) 0.015(2) 0.020(2) -0.0026(18) 0.0038(19) 0.0065(19)
C21 0.019(2) 0.014(2) 0.016(2) -0.0003(16) -0.0048(17) 0.0029(17)
C22 0.017(3) 0.015(2) 0.014(2) -0.0019(19) -0.0006(17) 0.001(2)
C23 0.030(3) 0.025(3) 0.019(2) -0.0001(18) -0.0031(18) 0.006(2)
C24 0.019(3) 0.032(3) 0.026(2) -0.0074(18) 0.0004(18) 0.0075(19)
C25 0.014(2) 0.027(2) 0.026(3) 0.0000(17) 0.0031(16) -0.0037(19)
C26 0.022(3) 0.019(2) 0.021(2) -0.0013(17) 0.0006(17) 0.0000(19)
C31 0.020(3) 0.0107(19) 0.019(2) -0.0023(16) -0.0002(16) -0.0056(16)
C32 0.024(3) 0.020(2) 0.021(2) -0.0027(17) -0.0024(19) 0.0025(19)
C33 0.034(3) 0.022(3) 0.021(2) 0.002(2) -0.004(2) -0.002(2)
C34 0.039(3) 0.025(3) 0.014(2) -0.0003(18) 0.001(2) -0.013(2)
C35 0.025(3) 0.021(2) 0.023(2) -0.0080(19) 0.003(2) -0.007(2)
C36 0.021(3) 0.012(2) 0.024(2) -0.0027(17) 0.0016(18) -0.0028(17)
C40 0.021(3) 0.010(2) 0.015(2) -0.0025(15) 0.0032(17) 0.0010(18)
C41 0.020(3) 0.015(2) 0.019(2) -0.0015(17) 0.0019(18) -0.0009(18)
C42 0.024(3) 0.027(3) 0.017(2) -0.0062(18) 0.0034(17) -0.007(2)
C43 0.033(3) 0.014(2) 0.029(2) -0.0053(18) 0.0066(19) 0.000(2)
C44 0.037(3) 0.015(2) 0.026(2) -0.0012(19) -0.003(2) 0.007(2)
C45 0.021(3) 0.023(2) 0.017(2) -0.0043(18) -0.0034(18) 0.000(2)

loop_
_atom_type_symbol
_atom_type_description
_atom_type_scat_dispersion_real
_atom_type_scat_dispersion_imag
_atom_type_scat_source
C C 0.0033 0.0016 'International Tables Vol C Tables 4.2.6.8 and 6.1.1.4'
H H 0.0000 0.0000 'International Tables Vol C Tables 4.2.6.8 and 6.1.1.4'
B B 0.0013 0.0007 'International Tables Vol C Tables 4.2.6.8 and 6.1.1.4'
N N 0.0061 0.0033 'International Tables Vol C Tables 4.2.6.8 and 6.1.1.4'
O O 0.0106 0.0060 'International Tables Vol C Tables 4.2.6.8 and 6.1.1.4'
Si Si 0.0817 0.0704 'International Tables Vol C Tables 4.2.6.8 and 6.1.1.4'
Yb Yb -0.3850 5.5486 'International Tables Vol C Tables 4.2.6.8 and 6.1.1.4'

loop_
_geom_angle_atom_site_label_1
_geom_angle_atom_site_label_2
_geom_angle_atom_site_label_3
_geom_angle
N1 Yb1 O1 114.90(11)
N1 Yb1 C22 101.55(12)
O1 Yb1 C22 97.62(12)
N1 Yb1 C16 99.46(12)
O1 Yb1 C16 143.68(11)
C22 Yb1 C16 86.15(12)
N1 Yb1 C11 125.20(13)
O1 Yb1 C11 119.88(11)
C22 Yb1 C11 70.31(12)
C16 Yb1 C11 28.75(11)
N1 Yb1 C15 91.69(12)
O1 Yb1 C15 133.12(11)
C22 Yb1 C15 114.78(12)
C16 Yb1 C15 28.68(10)
C11 Yb1 C15 51.24(12)
N1 Yb1 C12 148.47(12)
O1 Yb1 C12 94.25(11)
C22 Yb1 C12 85.29(12)
C16 Yb1 C12 49.87(12)
C11 Yb1 C12 28.92(11)
C15 Yb1 C12 58.12(11)
N1 Yb1 C14 107.98(13)
O1 Yb1 C14 104.87(11)
C22 Yb1 C14 130.11(12)
C16 Yb1 C14 50.39(12)
C11 Yb1 C14 59.83(12)
C15 Yb1 C14 28.26(11)
C12 Yb1 C14 49.61(11)
N1 Yb1 C13 135.47(13)
O1 Yb1 C13 87.88(11)
C22 Yb1 C13 113.23(13)
C16 Yb1 C13 58.06(12)
C11 Yb1 C13 50.92(11)
C15 Yb1 C13 49.26(12)
C12 Yb1 C13 28.06(11)
C14 Yb1 C13 27.55(11)
N1 Yb1 C1 63.68(11)
O1 Yb1 C1 73.10(11)
C22 Yb1 C1 154.70(12)
C16 Yb1 C1 115.49(13)
C11 Yb1 C1 134.85(12)
C15 Yb1 C1 87.25(12)
C12 Yb1 C1 118.31(12)
C14 Yb1 C1 75.17(12)
C13 Yb1 C1 90.32(12)
N1 Yb1 C23 97.36(12)
O1 Yb1 C23 76.24(11)
C22 Yb1 C23 25.90(11)
C16 Yb1 C23 112.03(11)
C11 Yb1 C23 93.72(11)
C15 Yb1 C23 140.68(11)
C12 Yb1 C23 101.23(11)
C14 Yb1 C23 150.74(11)
C13 Yb1 C23 125.96(12)
C1 Yb1 C23 130.89(11)
N1 Si1 C2 114.75(19)
N1 Si1 C3 114.0(2)
C2 Si1 C3 108.8(2)
N1 Si1 C1 109.66(18)
C2 Si1 C1 103.8(2)
C3 Si1 C1 104.8(2)
C7 O1 C10 108.6(3)
C7 O1 Yb1 125.5(2)
C10 O1 Yb1 125.9(2)
Si1 N1 Si2 123.46(19)
Si1 N1 Yb1 109.59(16)
Si2 N1 Yb1 126.72(17)
Si1 C1 Yb1 76.96(13)
C31 B1 C21 114.5(3)
C31 B1 C40 106.4(3)
C21 B1 C40 111.7(3)
C31 B1 C11 110.2(3)
C21 B1 C11 101.6(3)
C40 B1 C11 112.6(3)
N1 Si2 C4 112.50(18)
N1 Si2 C5 114.64(18)
C4 Si2 C5 104.3(2)
N1 Si2 C6 112.4(2)
C4 Si2 C6 106.7(2)
C5 Si2 C6 105.5(2)
O1 C7 C8 105.0(3)
C7 C8 C9 102.0(4)
C10 C9 C8 103.4(3)
O1 C10 C9 106.7(3)
C16 C11 C12 115.9(4)
C16 C11 B1 124.6(3)
C12 C11 B1 118.8(4)
C16 C11 Yb1 74.8(2)
C12 C11 Yb1 77.0(2)
B1 C11 Yb1 109.7(2)
C13 C12 C11 122.0(4)
C13 C12 Yb1 77.9(2)
C11 C12 Yb1 74.1(2)
C14 C13 C12 120.4(4)
C14 C13 Yb1 75.5(2)
C12 C13 Yb1 74.1(2)
C13 C14 C15 118.9(4)
C13 C14 Yb1 76.9(2)
C15 C14 Yb1 73.6(2)
C16 C15 C14 120.4(4)
C16 C15 Yb1 74.4(2)
C14 C15 Yb1 78.1(3)
C15 C16 C11 122.3(4)
C15 C16 Yb1 76.9(2)
C11 C16 Yb1 76.5(2)
C22 C21 C26 115.6(4)
C22 C21 B1 121.7(4)
C26 C21 B1 122.1(3)
C21 C22 C23 121.4(4)
C21 C22 Yb1 96.4(2)
C23 C22 Yb1 95.0(2)
C24 C23 C22 120.7(4)
C24 C23 Yb1 113.0(3)
C22 C23 Yb1 59.1(2)
C23 C24 C25 119.1(4)
C26 C25 C24 120.1(4)
C25 C26 C21 123.0(4)
C32 C31 C36 115.0(4)
C32 C31 B1 125.7(4)
C36 C31 B1 119.2(4)
C33 C32 C31 122.6(4)
C34 C33 C32 120.7(4)
C33 C34 C35 119.0(4)
C36 C35 C34 119.5(4)
C35 C36 C31 123.1(4)
C41 C40 C45 115.8(4)
C41 C40 B1 119.9(3)
C45 C40 B1 124.2(4)
C40 C41 C42 123.2(4)
C43 C42 C41 119.6(4)
C44 C43 C42 119.0(4)
C43 C44 C45 120.9(4)
C44 C45 C40 121.5(4)

loop_
_geom_bond_atom_site_label_1
_geom_bond_atom_site_label_2
_geom_bond_distance
Yb1 N1 2.285(3)
Yb1 O1 2.352(3)
Yb1 C22 2.763(4)
Yb1 C16 2.802(4)
Yb1 C11 2.823(4)
Yb1 C15 2.834(4)
Yb1 C12 2.860(3)
Yb1 C14 2.890(4)
Yb1 C13 2.907(4)
Yb1 C1 3.123(4)
Yb1 C23 3.207(5)
Si1 N1 1.694(3)
Si1 C2 1.872(5)
Si1 C3 1.890(5)
Si1 C1 1.900(4)
O1 C7 1.451(5)
O1 C10 1.453(5)
N1 Si2 1.714(3)
B1 C31 1.636(6)
B1 C21 1.640(6)
B1 C40 1.645(6)
B1 C11 1.657(6)
Si2 C4 1.873(4)
Si2 C5 1.881(5)
Si2 C6 1.885(5)
C7 C8 1.509(6)
C8 C9 1.514(6)
C9 C10 1.510(6)
C11 C16 1.396(6)
C11 C12 1.419(6)
C12 C13 1.399(6)
C13 C14 1.381(6)
C14 C15 1.398(5)
C15 C16 1.396(5)
C21 C22 1.405(5)
C21 C26 1.406(5)
C22 C23 1.406(6)
C23 C24 1.377(6)
C24 C25 1.384(5)
C25 C26 1.381(5)
C31 C32 1.394(6)
C31 C36 1.406(5)
C32 C33 1.387(6)
C33 C34 1.367(6)
C34 C35 1.396(6)
C35 C36 1.381(5)
C40 C41 1.386(5)
C40 C45 1.403(6)
C41 C42 1.392(5)
C42 C43 1.378(6)
C43 C44 1.377(6)
C44 C45 1.393(6)
